data_4311931
loop_
_publ_author_name
'Aaron G. Maestri'
'Seth N. Brown'

_publ_section_title
;
 Titanatranes Derailed: Static and Dynamic Triethanolamine Slippage
 Induced by Polyphenoxide Chelation
;
_journal_name_full 'Inorganic Chemistry'
_journal_page_first 6995
_journal_page_last 7004
_journal_paper_doi 10.1021/ic0492901
_journal_volume 43
_journal_year 2004
_chemical_formula_moiety PhCH(2-OH-3,5-tert-Bu2C6H2)(3,5-tert-Bu2C6H2-2-OTi[(OCH2CH2)3N])
_chemical_formula_sum 'C41 H59 N O5 Ti'
_chemical_formula_weight 693.79
_chemical_name_common
;
2-(\a-(2-hydroxy-3,5-di-tert-butylphenyl)benzyl)-
4,6-di-tert-butylphenoxytitanatrane
;
_chemical_name_systematic
;
 ?
;
_space_group_IT_number 2
_symmetry_cell_setting triclinic
_symmetry_space_group_name_Hall '-P 1'
_symmetry_space_group_name_H-M 'P -1'
_atom_sites_solution_hydrogens mixed
_atom_sites_solution_primary Patterson
_atom_sites_solution_secondary difmap
_audit_creation_method SHELXL
_cell_angle_alpha 80.299(2)
_cell_angle_beta 74.070(2)
_cell_angle_gamma 79.102(2)
_cell_formula_units_Z 2
_cell_length_a 10.9755(11)
_cell_length_b 11.3514(11)
_cell_length_c 16.730(2)
_cell_measurement_reflns_used 5568
_cell_measurement_temperature 170(2)
_cell_measurement_theta_max 28.250
_cell_measurement_theta_min 2.432
_cell_volume 1953.1(4)
_computing_cell_refinement 'Bruker XSCANS'
_computing_data_collection 'Bruker XSCANS'
_computing_data_reduction 'Bruker SHELXTL'
_computing_molecular_graphics 'Bruker SHELXTL'
_computing_publication_material 'Bruker SHELXTL'
_computing_structure_refinement 'SHELXL-93 (Sheldrick, 1993)'
_computing_structure_solution 'SHELXS-86 (Sheldrick, 1990)'
_diffrn_ambient_temperature 170(2)
_diffrn_measurement_device 'Bruker SMART APEX'
_diffrn_measurement_method '\w scans'
_diffrn_radiation_monochromator graphite
_diffrn_radiation_source 'fine-focus sealed tube'
_diffrn_radiation_type MoK\a
_diffrn_radiation_wavelength 0.71073
_diffrn_reflns_av_R_equivalents 0.0364
_diffrn_reflns_av_sigmaI/netI 0.0450
_diffrn_reflns_limit_h_max 14
_diffrn_reflns_limit_h_min -14
_diffrn_reflns_limit_k_max 14
_diffrn_reflns_limit_k_min -14
_diffrn_reflns_limit_l_max 21
_diffrn_reflns_limit_l_min -21
_diffrn_reflns_number 17541
_diffrn_reflns_theta_max 28.27
_diffrn_reflns_theta_min 1.84
_diffrn_standards_decay_% 0
_exptl_absorpt_coefficient_mu 0.261
_exptl_absorpt_correction_T_max 0.801471
_exptl_absorpt_correction_T_min 0.491751
_exptl_absorpt_correction_type SADABS
_exptl_crystal_colour 'pale yellow'
_exptl_crystal_density_diffrn 1.180
_exptl_crystal_description rectangular
_exptl_crystal_F_000 748
_exptl_crystal_size_max 0.33
_exptl_crystal_size_mid 0.37
_exptl_crystal_size_min 0.43
_refine_diff_density_max 1.362
_refine_diff_density_min -0.554
_refine_diff_density_rms 0.110
_refine_ls_extinction_method none
_refine_ls_goodness_of_fit_all 0.998
_refine_ls_goodness_of_fit_obs 1.024
_refine_ls_hydrogen_treatment 'isotropic + riding'
_refine_ls_matrix_type full
_refine_ls_number_parameters 633
_refine_ls_number_reflns 8898
_refine_ls_number_restraints 0
_refine_ls_restrained_S_all 0.998
_refine_ls_restrained_S_obs 1.024
_refine_ls_R_factor_all 0.0715
_refine_ls_R_factor_obs 0.0605
_refine_ls_shift/esd_max -0.001
_refine_ls_shift/esd_mean 0.000
_refine_ls_structure_factor_coef Fsqd
_refine_ls_weighting_details 'w=1/[\s^2^(Fo^2^)+(0.1304P)^2^+0.3112P] where P=(Fo^2^+2Fc^2^)/3'
_refine_ls_weighting_scheme calc
_refine_ls_wR_factor_all 0.1835
_refine_ls_wR_factor_obs 0.1702
_reflns_number_observed 7349
_reflns_number_total 8898
_reflns_observed_criterion >2sigma(I)
_cod_data_source_file ic0492901si20040531_034943_2.cif
_cod_data_source_block monobis
_cod_depositor_comments
;
The following automatic conversions were performed:
'_symmetry_cell_setting' value 'Triclinic' changed to 'triclinic'
according to '/home/saulius/struct/CIF-dictionaries/cif_core.dic'
dictionary named 'cif_core.dic' version 2.4.1 from 2010-06-29.

Automatic conversion script
Id: cif_fix_enum 1527 2010-12-29 10:47:43Z saulius 

The following automatic conversions were performed:

'_refine_ls_weighting_scheme' value 'calc
w=1/[\s^2^(Fo^2^)+(0.1304P)^2^+0.3112P] where P=(Fo^2^+2Fc^2^)/3' was
changed to 'calc'. New tag '_refine_ls_weighting_details' was
created. The value of the new tag was set to
'w=1/[\s^2^(Fo^2^)+(0.1304P)^2^+0.3112P] where P=(Fo^2^+2Fc^2^)/3'.

Automatic conversion script
Id: cif_fix_values 3143 2015-03-26 13:38:13Z robertas 

The following automatic conversions were performed:

'_atom_sites_solution_hydrogens' value 'difmap + geom' was changed to
'mixed'.

Automatic conversion script
Id: cif_fix_values 6452 2018-10-05 10:23:21Z andrius 
;
_cod_original_cell_volume 1953.1(3)
_cod_database_code 4311931

loop_
_symmetry_equiv_pos_as_xyz
'x, y, z'
'-x, -y, -z'

loop_
_atom_site_aniso_label
_atom_site_aniso_U_11
_atom_site_aniso_U_22
_atom_site_aniso_U_33
_atom_site_aniso_U_23
_atom_site_aniso_U_13
_atom_site_aniso_U_12
Ti 0.0205(2) 0.0254(2) 0.0193(2) -0.00135(14) -0.00476(14) 0.00086(14)
O1 0.0397(9) 0.0299(8) 0.0301(8) 0.0023(6) -0.0120(7) -0.0096(7)
O2 0.0310(7) 0.0313(8) 0.0205(7) -0.0017(6) -0.0058(6) 0.0054(6)
O3 0.0238(7) 0.0465(9) 0.0302(8) -0.0009(7) -0.0037(6) -0.0033(7)
O4 0.0240(7) 0.0287(7) 0.0213(7) -0.0012(6) -0.0064(6) 0.0044(6)
O5 0.0289(8) 0.0255(8) 0.0267(8) -0.0049(6) -0.0134(6) 0.0041(6)
N 0.0280(9) 0.0262(9) 0.0208(8) -0.0020(7) -0.0046(7) -0.0001(7)
C1 0.0412(13) 0.0339(12) 0.0352(12) -0.0047(9) -0.0143(10) -0.0076(10)
C2 0.0409(12) 0.0330(12) 0.0266(11) -0.0070(9) -0.0108(10) 0.0005(10)
C3 0.0387(12) 0.0297(11) 0.0235(11) 0.0011(8) -0.0051(9) 0.0055(9)
C4 0.0334(11) 0.0351(12) 0.0237(11) 0.0018(9) -0.0097(9) 0.0060(9)
C5 0.0277(11) 0.049(2) 0.0332(13) -0.0017(11) 0.0025(9) -0.0042(10)
C6 0.0356(12) 0.0355(13) 0.0260(11) 0.0022(9) 0.0012(9) -0.0049(10)
C7 0.0216(9) 0.0212(9) 0.0206(9) -0.0028(7) -0.0076(7) 0.0034(7)
C10 0.0225(9) 0.0229(9) 0.0211(9) 0.0001(7) -0.0096(7) -0.0026(7)
C11 0.0188(8) 0.0220(9) 0.0290(10) -0.0017(8) -0.0079(8) -0.0008(7)
C12 0.0254(9) 0.0250(10) 0.0284(11) 0.0032(8) -0.0121(8) -0.0001(8)
C13 0.0311(10) 0.0289(10) 0.0233(10) 0.0011(8) -0.0100(8) -0.0016(8)
C14 0.0243(9) 0.0263(10) 0.0232(10) -0.0023(8) -0.0052(8) 0.0013(8)
C15 0.0225(9) 0.0205(9) 0.0235(10) -0.0014(7) -0.0096(7) 0.0003(7)
C20 0.0244(9) 0.0252(10) 0.0203(9) -0.0009(7) -0.0097(7) -0.0008(7)
C21 0.0324(11) 0.0258(11) 0.0404(13) -0.0034(9) -0.0168(10) -0.0007(9)
C22 0.0406(13) 0.0348(12) 0.0475(14) 0.0059(10) -0.0231(11) -0.0142(10)
C23 0.0277(11) 0.0515(15) 0.0353(12) 0.0068(10) -0.0114(10) -0.0118(10)
C24 0.0246(10) 0.0457(13) 0.0292(11) -0.0047(10) -0.0038(9) 0.0006(9)
C25 0.0248(10) 0.0305(11) 0.0260(10) -0.0040(8) -0.0062(8) -0.0015(8)
C30 0.0175(8) 0.0225(9) 0.0227(9) -0.0018(7) -0.0035(7) 0.0006(7)
C31 0.0173(8) 0.0262(10) 0.0223(9) -0.0014(7) -0.0057(7) 0.0013(7)
C32 0.0184(8) 0.0243(9) 0.0241(10) -0.0001(7) -0.0052(7) 0.0003(7)
C33 0.0212(9) 0.0234(10) 0.0306(11) -0.0037(8) -0.0062(8) -0.0027(7)
C34 0.0204(9) 0.0283(10) 0.0253(10) -0.0021(8) -0.0069(8) -0.0021(7)
C35 0.0209(9) 0.0239(10) 0.0251(10) 0.0000(8) -0.0077(7) -0.0001(7)
C110 0.0184(9) 0.0250(10) 0.0290(10) 0.0004(8) -0.0057(8) 0.0005(7)
C111 0.0204(10) 0.0323(11) 0.0400(13) 0.0029(10) -0.0080(9) 0.0027(9)
C112 0.0238(10) 0.0347(12) 0.0370(12) 0.0043(10) -0.0078(9) -0.0045(9)
C113 0.0268(11) 0.0301(12) 0.0392(13) -0.0082(10) -0.0086(10) 0.0049(9)
C130 0.0467(13) 0.0373(12) 0.0251(11) 0.0038(9) -0.0097(10) 0.0043(10)
C131 0.077(2) 0.134(4) 0.051(2) -0.006(2) -0.037(2) -0.009(2)
C132 0.298(8) 0.050(2) 0.037(2) 0.009(2) -0.012(3) -0.046(3)
C133 0.096(3) 0.065(2) 0.0259(13) -0.0037(13) -0.0123(15) 0.013(2)
C320 0.0246(10) 0.0234(10) 0.0309(11) 0.0017(8) -0.0095(8) 0.0013(8)
C321 0.0444(14) 0.0245(11) 0.060(2) 0.0043(11) -0.0258(13) -0.0048(10)
C322 0.0441(15) 0.0384(14) 0.0338(13) 0.0071(11) -0.0028(11) 0.0020(12)
C323 0.0287(11) 0.0294(11) 0.0408(14) -0.0026(10) -0.0153(10) 0.0050(9)
C340 0.0313(10) 0.0322(11) 0.0292(11) -0.0003(8) -0.0138(9) -0.0069(9)
C341 0.0410(13) 0.0425(14) 0.0473(15) -0.0049(12) -0.0297(12) 0.0007(11)
C342 0.050(2) 0.065(2) 0.048(2) 0.0069(14) -0.0268(14) -0.0285(14)
C343 0.051(2) 0.052(2) 0.0367(14) -0.0113(12) -0.0182(12) 0.0015(13)

loop_
_atom_site_label
_atom_site_type_symbol
_atom_site_fract_x
_atom_site_fract_y
_atom_site_fract_z
_atom_site_U_iso_or_equiv
_atom_site_thermal_displace_type
_atom_site_occupancy
_atom_site_calc_flag
_atom_site_refinement_flags
_atom_site_disorder_group
Ti Ti 0.82341(3) 0.84746(3) 0.53727(2) 0.02256(13) Uani 1 d . .
O1 O 0.7616(2) 0.71810(14) 0.52012(10) 0.0327(3) Uani 1 d . .
O2 O 0.70397(14) 0.98964(13) 0.53996(9) 0.0293(3) Uani 1 d . .
O3 O 0.99029(14) 0.8575(2) 0.48441(10) 0.0348(4) Uani 1 d . .
O4 O 0.83163(13) 0.80727(13) 0.64576(9) 0.0259(3) Uani 1 d . .
O5 O 0.54724(14) 1.14640(14) 0.64720(10) 0.0267(3) Uani 1 d . .
N N 0.8169(2) 0.8935(2) 0.40036(10) 0.0260(4) Uani 1 d . .
C1 C 0.7253(2) 0.7092(2) 0.4468(2) 0.0355(5) Uani 1 d . .
C2 C 0.8074(2) 0.7793(2) 0.37342(14) 0.0335(5) Uani 1 d . .
C3 C 0.6863(2) 1.0651(2) 0.46528(14) 0.0331(5) Uani 1 d . .
C4 C 0.7020(2) 0.9855(2) 0.39815(14) 0.0324(5) Uani 1 d . .
C5 C 1.0424(2) 0.8709(3) 0.3965(2) 0.0392(5) Uani 1 d . .
C6 C 0.9378(2) 0.9407(2) 0.35619(15) 0.0350(5) Uani 1 d . .
C7 C 0.6147(2) 0.9290(2) 0.74838(12) 0.0215(4) Uani 1 d . .
C10 C 0.8106(2) 0.7690(2) 0.72917(12) 0.0218(4) Uani 1 d . .
C11 C 0.8968(2) 0.6757(2) 0.76072(13) 0.0234(4) Uani 1 d . .
C12 C 0.8693(2) 0.6448(2) 0.84706(13) 0.0265(4) Uani 1 d . .
C13 C 0.7626(2) 0.6986(2) 0.90311(13) 0.0281(4) Uani 1 d . .
C14 C 0.6779(2) 0.7863(2) 0.86919(13) 0.0255(4) Uani 1 d . .
C15 C 0.7015(2) 0.8239(2) 0.78329(12) 0.0220(4) Uani 1 d . .
C20 C 0.4734(2) 0.9138(2) 0.78120(12) 0.0231(4) Uani 1 d . .
C21 C 0.4385(2) 0.8052(2) 0.7729(2) 0.0319(5) Uani 1 d . .
C22 C 0.3116(2) 0.7871(2) 0.7972(2) 0.0387(6) Uani 1 d . .
C23 C 0.2167(2) 0.8768(2) 0.8306(2) 0.0381(5) Uani 1 d . .
C24 C 0.2491(2) 0.9839(2) 0.83978(15) 0.0346(5) Uani 1 d . .
C25 C 0.3776(2) 1.0025(2) 0.81564(13) 0.0274(4) Uani 1 d . .
C30 C 0.6443(2) 1.0513(2) 0.75874(12) 0.0218(4) Uani 1 d . .
C31 C 0.6072(2) 1.1556(2) 0.70787(12) 0.0226(4) Uani 1 d . .
C32 C 0.6276(2) 1.2698(2) 0.71825(12) 0.0231(4) Uani 1 d . .
C33 C 0.6910(2) 1.2749(2) 0.77906(13) 0.0252(4) Uani 1 d . .
C34 C 0.7354(2) 1.1722(2) 0.82827(13) 0.0248(4) Uani 1 d . .
C35 C 0.7100(2) 1.0619(2) 0.81714(13) 0.0237(4) Uani 1 d . .
C110 C 1.0173(2) 0.6120(2) 0.70277(13) 0.0252(4) Uani 1 d . .
C111 C 1.0976(2) 0.5186(2) 0.7524(2) 0.0326(5) Uani 1 d . .
C112 C 1.1040(2) 0.7047(2) 0.6519(2) 0.0329(5) Uani 1 d . .
C113 C 0.9779(2) 0.5447(2) 0.6439(2) 0.0327(5) Uani 1 d . .
C130 C 0.7431(2) 0.6630(2) 0.99794(15) 0.0386(5) Uani 1 d . .
C131 C 0.8675(4) 0.6816(4) 1.0217(2) 0.0849(13) Uani 1 d . .
H31A H 0.8807(4) 0.7662(4) 1.0056(2) 0.127 Uiso 1 calc R .
H31B H 0.9419(4) 0.6293(4) 0.9919(2) 0.127 Uiso 1 calc R .
H31C H 0.8570(4) 0.6608(4) 1.0822(2) 0.127 Uiso 1 calc R .
C132 C 0.7247(7) 0.5373(4) 1.0220(2) 0.133(3) Uani 1 d . .
H32A H 0.7935(7) 0.4862(4) 0.9867(2) 0.200 Uiso 1 calc R .
H32B H 0.6418(7) 0.5272(4) 1.0147(2) 0.200 Uiso 1 calc R .
H32C H 0.7265(7) 0.5136(4) 1.0808(2) 0.200 Uiso 1 calc R .
C133 C 0.6419(4) 0.7485(3) 1.0486(2) 0.0667(10) Uani 1 d . .
H33A H 0.6597(4) 0.8314(3) 1.0296(2) 0.100 Uiso 1 calc R .
H33B H 0.6419(4) 0.7279(3) 1.1079(2) 0.100 Uiso 1 calc R .
H33C H 0.5578(4) 0.7420(3) 1.0414(2) 0.100 Uiso 1 calc R .
C320 C 0.5834(2) 1.3858(2) 0.66452(13) 0.0271(4) Uani 1 d . .
C321 C 0.6137(3) 1.4993(2) 0.6886(2) 0.0415(6) Uani 1 d . .
C322 C 0.6485(3) 1.3794(3) 0.5715(2) 0.0427(6) Uani 1 d . .
C323 C 0.4372(2) 1.4018(2) 0.6795(2) 0.0331(5) Uani 1 d . .
C340 C 0.8060(2) 1.1838(2) 0.89317(14) 0.0298(4) Uani 1 d . .
C341 C 0.8726(3) 1.0616(2) 0.9257(2) 0.0409(6) Uani 1 d . .
C342 C 0.9064(3) 1.2677(3) 0.8549(2) 0.0503(7) Uani 1 d . .
C343 C 0.7099(3) 1.2377(3) 0.9677(2) 0.0456(6) Uani 1 d . .
H1A H 0.7364(28) 0.6206(28) 0.4416(19) 0.047(8) Uiso 1 d . .
H1B H 0.6317(31) 0.7385(28) 0.4533(19) 0.052(8) Uiso 1 d . .
H2A H 0.7708(24) 0.7970(23) 0.3286(17) 0.033(6) Uiso 1 d . .
H2B H 0.8932(30) 0.7354(27) 0.3610(19) 0.050(8) Uiso 1 d . .
H3A H 0.7472(25) 1.1236(24) 0.4503(16) 0.032(6) Uiso 1 d . .
H3B H 0.5934(27) 1.1102(25) 0.4758(17) 0.041(7) Uiso 1 d . .
H4A H 0.7047(25) 1.0300(23) 0.3459(17) 0.033(6) Uiso 1 d . .
H4B H 0.6297(30) 0.9457(27) 0.4089(19) 0.050(8) Uiso 1 d . .
H5A H 1.0646(26) 0.7935(26) 0.3856(17) 0.037(7) Uiso 1 d . .
H5B H 1.1169(28) 0.9134(26) 0.3807(18) 0.045(8) Uiso 1 d . .
H6A H 0.9541(29) 0.9304(27) 0.2950(20) 0.053(8) Uiso 1 d . .
H6B H 0.9243(24) 1.0203(25) 0.3642(16) 0.033(7) Uiso 1 d . .
H7 H 0.6331(20) 0.9262(19) 0.6870(14) 0.017(5) Uiso 1 d . .
H12 H 0.9296(22) 0.5838(20) 0.8702(14) 0.023(6) Uiso 1 d . .
H14 H 0.6033(23) 0.8245(21) 0.9042(15) 0.026(6) Uiso 1 d . .
H21 H 0.4993(25) 0.7425(24) 0.7486(16) 0.034(7) Uiso 1 d . .
H22 H 0.2921(29) 0.7155(28) 0.7934(19) 0.051(8) Uiso 1 d . .
H23 H 0.1358(29) 0.8610(26) 0.8433(18) 0.047(8) Uiso 1 d . .
H24 H 0.1857(25) 1.0441(23) 0.8645(16) 0.033(7) Uiso 1 d . .
H25 H 0.4001(24) 1.0726(23) 0.8251(16) 0.032(6) Uiso 1 d . .
H33 H 0.7080(23) 1.3444(23) 0.7867(15) 0.025(6) Uiso 1 d . .
H35 H 0.7313(22) 0.9901(21) 0.8545(14) 0.021(5) Uiso 1 d . .
H11A H 1.0506(26) 0.4553(25) 0.7902(17) 0.038(7) Uiso 1 d . .
H11B H 1.1282(26) 0.5558(24) 0.7837(17) 0.038(7) Uiso 1 d . .
H11C H 1.1707(29) 0.4824(26) 0.7110(19) 0.045(8) Uiso 1 d . .
H12A H 1.1945(28) 0.6665(26) 0.6121(18) 0.045(8) Uiso 1 d . .
H12B H 1.1293(23) 0.7424(22) 0.6890(16) 0.027(6) Uiso 1 d . .
H12C H 1.0660(25) 0.7677(24) 0.6126(16) 0.036(7) Uiso 1 d . .
H13A H 0.9364(28) 0.4803(28) 0.6715(19) 0.047(8) Uiso 1 d . .
H13B H 0.9271(30) 0.5930(27) 0.6130(19) 0.049(8) Uiso 1 d . .
H13C H 1.0507(27) 0.5167(24) 0.6043(17) 0.035(7) Uiso 1 d . .
H21A H 0.7045(32) 1.4962(28) 0.6850(20) 0.055(9) Uiso 1 d . .
H21B H 0.5726(33) 1.5145(29) 0.7482(22) 0.060(9) Uiso 1 d . .
H21C H 0.5857(28) 1.5752(28) 0.6518(19) 0.050(8) Uiso 1 d . .
H22A H 0.6324(27) 1.3157(28) 0.5501(18) 0.043(8) Uiso 1 d . .
H22B H 0.6205(24) 1.4520(24) 0.5420(16) 0.031(6) Uiso 1 d . .
H22C H 0.7272(36) 1.3709(31) 0.5678(22) 0.062(10) Uiso 1 d . .
H23A H 0.4118(25) 1.3378(25) 0.6643(17) 0.036(7) Uiso 1 d . .
H23B H 0.3989(27) 1.4124(25) 0.7355(19) 0.040(7) Uiso 1 d . .
H23C H 0.4086(26) 1.4685(25) 0.6451(17) 0.037(7) Uiso 1 d . .
H41A H 0.9169(26) 1.0739(24) 0.9630(18) 0.039(7) Uiso 1 d . .
H41C H 0.8109(32) 1.0064(30) 0.9573(21) 0.059(9) Uiso 1 d . .
H42A H 0.8681(30) 1.3542(30) 0.8386(19) 0.052(8) Uiso 1 d . .
H42B H 0.9669(33) 1.2353(30) 0.8054(22) 0.059(9) Uiso 1 d . .
H42C H 0.9521(27) 1.2779(25) 0.8977(18) 0.046(8) Uiso 1 d . .
H43A H 0.7535(31) 1.2531(29) 1.0071(21) 0.060(9) Uiso 1 d . .
H43B H 0.6571(31) 1.3162(30) 0.9515(20) 0.056(9) Uiso 1 d . .
H43C H 0.6477(30) 1.1784(28) 0.9973(20) 0.049(8) Uiso 1 d . .
H41B H 0.9285(29) 1.0224(27) 0.8781(20) 0.048(8) Uiso 1 d . .
H5 H 0.5869(27) 1.0958(26) 0.6252(17) 0.034(8) Uiso 1 d . .

loop_
_atom_type_symbol
_atom_type_description
_atom_type_scat_dispersion_real
_atom_type_scat_dispersion_imag
_atom_type_scat_source
C C 0.0033 0.0016 'International Tables Vol C Tables 4.2.6.8 and 6.1.1.4'
H H 0.0000 0.0000 'International Tables Vol C Tables 4.2.6.8 and 6.1.1.4'
N N 0.0061 0.0033 'International Tables Vol C Tables 4.2.6.8 and 6.1.1.4'
O O 0.0106 0.0060 'International Tables Vol C Tables 4.2.6.8 and 6.1.1.4'
Ti Ti 0.2776 0.4457 'International Tables Vol C Tables 4.2.6.8 and 6.1.1.4'

loop_
_geom_angle_atom_site_label_1
_geom_angle_atom_site_label_2
_geom_angle_atom_site_label_3
_geom_angle
_geom_angle_site_symmetry_1
_geom_angle_site_symmetry_3
_geom_angle_publ_flag
O3 Ti O4 101.42(7) . . y
O3 Ti O1 115.86(8) . . y
O4 Ti O1 101.32(7) . . y
O3 Ti O2 118.46(7) . . y
O4 Ti O2 103.47(6) . . y
O1 Ti O2 112.90(7) . . y
O3 Ti N 77.78(7) . . y
O4 Ti N 178.52(6) . . y
O1 Ti N 78.00(7) . . y
O2 Ti N 78.01(6) . . y
C1 O1 Ti 124.55(14) . . y
C3 O2 Ti 122.08(13) . . y
C5 O3 Ti 125.62(14) . . y
C10 O4 Ti 166.47(13) . . y
C2 N C4 112.4(2) . . ?
C2 N C6 113.1(2) . . ?
C4 N C6 112.6(2) . . ?
C2 N Ti 105.62(12) . . ?
C4 N Ti 106.68(12) . . ?
C6 N Ti 105.64(13) . . ?
O1 C1 C2 108.5(2) . . ?
N C2 C1 107.7(2) . . ?
O2 C3 C4 108.5(2) . . ?
N C4 C3 107.5(2) . . ?
O3 C5 C6 107.7(2) . . ?
N C6 C5 107.9(2) . . ?
C15 C7 C20 111.8(2) . . ?
C15 C7 C30 111.94(15) . . ?
C20 C7 C30 114.4(2) . . ?
O4 C10 C15 118.4(2) . . ?
O4 C10 C11 120.9(2) . . ?
C15 C10 C11 120.6(2) . . ?
C12 C11 C10 116.9(2) . . ?
C12 C11 C110 121.0(2) . . ?
C10 C11 C110 122.1(2) . . ?
C11 C12 C13 124.2(2) . . ?
C14 C13 C12 117.0(2) . . ?
C14 C13 C130 122.3(2) . . ?
C12 C13 C130 120.7(2) . . ?
C13 C14 C15 121.7(2) . . ?
C14 C15 C10 119.5(2) . . ?
C14 C15 C7 120.8(2) . . ?
C10 C15 C7 119.6(2) . . ?
C25 C20 C21 118.1(2) . . ?
C25 C20 C7 124.1(2) . . ?
C21 C20 C7 117.8(2) . . ?
C22 C21 C20 121.1(2) . . ?
C23 C22 C21 120.3(2) . . ?
C24 C23 C22 119.5(2) . . ?
C23 C24 C25 120.5(2) . . ?
C20 C25 C24 120.5(2) . . ?
C35 C30 C31 118.4(2) . . ?
C35 C30 C7 121.6(2) . . ?
C31 C30 C7 120.0(2) . . ?
O5 C31 C32 119.2(2) . . ?
O5 C31 C30 119.4(2) . . ?
C32 C31 C30 121.4(2) . . ?
C33 C32 C31 117.4(2) . . ?
C33 C32 C320 120.7(2) . . ?
C31 C32 C320 121.9(2) . . ?
C32 C33 C34 123.0(2) . . ?
C35 C34 C33 117.4(2) . . ?
C35 C34 C340 122.2(2) . . ?
C33 C34 C340 120.5(2) . . ?
C34 C35 C30 122.3(2) . . ?
C111 C110 C113 107.3(2) . . ?
C111 C110 C112 107.0(2) . . ?
C113 C110 C112 110.4(2) . . ?
C111 C110 C11 111.9(2) . . ?
C113 C110 C11 109.9(2) . . ?
C112 C110 C11 110.3(2) . . ?
C132 C130 C133 113.4(3) . . ?
C132 C130 C13 111.3(2) . . ?
C133 C130 C13 113.2(2) . . ?
C132 C130 C131 108.9(4) . . ?
C133 C130 C131 101.6(3) . . ?
C13 C130 C131 107.7(2) . . ?
C321 C320 C322 107.9(2) . . ?
C321 C320 C323 106.5(2) . . ?
C322 C320 C323 110.4(2) . . ?
C321 C320 C32 112.3(2) . . ?
C322 C320 C32 110.8(2) . . ?
C323 C320 C32 108.9(2) . . ?
C342 C340 C34 110.1(2) . . ?
C342 C340 C341 108.7(2) . . ?
C34 C340 C341 112.2(2) . . ?
C342 C340 C343 108.6(2) . . ?
C34 C340 C343 109.3(2) . . ?
C341 C340 C343 108.0(2) . . ?

loop_
_geom_bond_atom_site_label_1
_geom_bond_atom_site_label_2
_geom_bond_distance
_geom_bond_site_symmetry_2
_geom_bond_publ_flag
Ti O3 1.818(2) . y
Ti O4 1.8183(14) . y
Ti O1 1.823(2) . y
Ti O2 1.8754(15) . y
Ti N 2.280(2) . y
O1 C1 1.414(3) . ?
O2 C3 1.429(2) . ?
O3 C5 1.418(3) . ?
O4 C10 1.359(2) . ?
O5 C31 1.380(2) . ?
N C2 1.473(3) . ?
N C4 1.482(3) . ?
N C6 1.480(3) . ?
C1 C2 1.512(3) . ?
C3 C4 1.511(3) . ?
C5 C6 1.517(3) . ?
C7 C15 1.521(2) . ?
C7 C20 1.529(3) . ?
C7 C30 1.532(3) . ?
C10 C15 1.398(3) . ?
C10 C11 1.415(3) . ?
C11 C12 1.390(3) . ?
C11 C110 1.544(3) . ?
C12 C13 1.394(3) . ?
C13 C14 1.389(3) . ?
C13 C130 1.535(3) . ?
C14 C15 1.395(3) . ?
C20 C25 1.384(3) . ?
C20 C21 1.397(3) . ?
C21 C22 1.385(3) . ?
C22 C23 1.380(4) . ?
C23 C24 1.372(4) . ?
C24 C25 1.403(3) . ?
C30 C35 1.396(3) . ?
C30 C31 1.400(3) . ?
C31 C32 1.402(3) . ?
C32 C33 1.395(3) . ?
C32 C320 1.541(3) . ?
C33 C34 1.399(3) . ?
C34 C35 1.386(3) . ?
C34 C340 1.531(3) . ?
C110 C111 1.530(3) . ?
C110 C113 1.534(3) . ?
C110 C112 1.539(3) . ?
C130 C132 1.453(4) . ?
C130 C133 1.498(4) . ?
C130 C131 1.581(4) . ?
C320 C321 1.531(3) . ?
C320 C322 1.531(3) . ?
C320 C323 1.535(3) . ?
C340 C342 1.528(3) . ?
C340 C341 1.529(3) . ?
C340 C343 1.527(4) . ?
